data_7245829
loop_
_publ_author_name
'Feng, W. B.'
'Xu, W.'
'Duan, H. B.'
'Zhang, H.'

_publ_section_title
;
 Multi-step phase transition crystal with dielectric constant bistability
 and temperature-dependent conductivity
;
_journal_issue 50
_journal_name_full 'RSC Advances'
_journal_page_first 32475
_journal_page_last 32479
_journal_paper_doi 10.1039/D2RA05947A
_journal_volume 12
_journal_year 2022
_chemical_formula_moiety 'C8 N4 Ni S4, C8 H15 N2'
_chemical_formula_sum 'C16 H15 N6 Ni S4'
_chemical_formula_weight 478.29
_space_group_crystal_system monoclinic
_space_group_IT_number 14
_space_group_name_Hall '-P 2ybc'
_space_group_name_H-M_alt 'P 1 21/c 1'
_atom_sites_solution_hydrogens geom
_atom_sites_solution_primary dual
_audit_creation_date 2019-03-21
_audit_creation_method
;
Olex2 1.2
(compiled 2018.05.29 svn.r3508 for OlexSys, GUI svn.r5506)
;
_audit_update_record
;
2020-02-10 deposited with the CCDC.	2022-11-01 downloaded from the CCDC.
;
_cell_angle_alpha 90
_cell_angle_beta 93.924(6)
_cell_angle_gamma 90
_cell_formula_units_Z 4
_cell_length_a 10.5716(7)
_cell_length_b 7.2583(4)
_cell_length_c 26.5198(14)
_cell_measurement_reflns_used 3459
_cell_measurement_temperature 100.01(10)
_cell_measurement_theta_max 28.8460
_cell_measurement_theta_min 2.9180
_cell_volume 2030.1(2)
_computing_cell_refinement 'CrysAlisPro 1.171.38.43f (Rigaku OD, 2015)'
_computing_data_collection 'CrysAlisPro 1.171.38.43f (Rigaku OD, 2015)'
_computing_data_reduction 'CrysAlisPro 1.171.38.43f (Rigaku OD, 2015)'
_computing_molecular_graphics 'Olex2 (Dolomanov et al., 2009)'
_computing_publication_material 'Olex2 (Dolomanov et al., 2009)'
_computing_structure_refinement 'ShelXL (Sheldrick, 2015)'
_computing_structure_solution 'ShelXT (Sheldrick, 2015)'
_diffrn_ambient_environment N~2~
_diffrn_ambient_temperature 100.01(10)
_diffrn_detector 'CCD plate'
_diffrn_detector_area_resol_mean 5.2684
_diffrn_detector_type AtlasS2
_diffrn_measured_fraction_theta_full 0.999
_diffrn_measured_fraction_theta_max 0.999
_diffrn_measurement_details
;
List of Runs (angles in degrees, time in seconds):

  # Type    Start    End  Width  t~exp~   \w     \q     \k     \f   Frames
#--------------------------------------------------------------------------
  1  \w    -18.00  11.00   1.00    2.50    --  -11.59 -99.00   0.00   29
  2  \w    -59.00  13.00   1.00    2.50    --   11.74 -57.00   0.00   72
  3  \w    -21.00  88.00   1.00    2.50    --   11.74  77.00 120.00  109
;
_diffrn_measurement_device 'four-circle diffractometer'
_diffrn_measurement_device_type 'SuperNova, Dual, Cu at zero, AtlasS2'
_diffrn_measurement_method '\w scans'
_diffrn_orient_matrix_type 'CrysAlisPro convention (1999,Acta A55,543-557)'
_diffrn_orient_matrix_UB_11 0.0549982000
_diffrn_orient_matrix_UB_12 -0.0217415000
_diffrn_orient_matrix_UB_13 -0.0127378000
_diffrn_orient_matrix_UB_21 -0.0384023000
_diffrn_orient_matrix_UB_22 -0.0177568000
_diffrn_orient_matrix_UB_23 -0.0224405000
_diffrn_orient_matrix_UB_31 0.0054391000
_diffrn_orient_matrix_UB_32 0.0936026000
_diffrn_orient_matrix_UB_33 -0.0072012000
_diffrn_radiation_monochromator mirror
_diffrn_radiation_probe x-ray
_diffrn_radiation_type MoK\a
_diffrn_radiation_wavelength 0.71073
_diffrn_reflns_av_R_equivalents 0.0325
_diffrn_reflns_av_unetI/netI 0.0429
_diffrn_reflns_Laue_measured_fraction_full 0.999
_diffrn_reflns_Laue_measured_fraction_max 0.999
_diffrn_reflns_limit_h_max 12
_diffrn_reflns_limit_h_min -7
_diffrn_reflns_limit_k_max 6
_diffrn_reflns_limit_k_min -8
_diffrn_reflns_limit_l_max 31
_diffrn_reflns_limit_l_min -29
_diffrn_reflns_number 9365
_diffrn_reflns_point_group_measured_fraction_full 0.999
_diffrn_reflns_point_group_measured_fraction_max 0.999
_diffrn_reflns_theta_full 24.999
_diffrn_reflns_theta_max 24.999
_diffrn_reflns_theta_min 2.386
_diffrn_source 'micro-focus sealed X-ray tube'
_diffrn_source_type 'SuperNova (Mo) X-ray Source'
_exptl_absorpt_coefficient_mu 1.381
_exptl_absorpt_correction_T_max 1.00000
_exptl_absorpt_correction_T_min 0.85163
_exptl_absorpt_correction_type multi-scan
_exptl_absorpt_process_details
;
CrysAlisPro 1.171.38.43f (Rigaku Oxford Diffraction, 2015)
Empirical absorption correction using spherical harmonics,
 implemented in SCALE3 ABSPACK scaling algorithm.
;
_exptl_crystal_colour black
_exptl_crystal_colour_primary black
_exptl_crystal_density_diffrn 1.565
_exptl_crystal_description block
_exptl_crystal_F_000 980
_exptl_crystal_size_max 0.12
_exptl_crystal_size_mid 0.1
_exptl_crystal_size_min 0.08
_refine_diff_density_max 0.383
_refine_diff_density_min -0.309
_refine_diff_density_rms 0.073
_refine_ls_extinction_method none
_refine_ls_goodness_of_fit_ref 1.032
_refine_ls_hydrogen_treatment constr
_refine_ls_matrix_type full
_refine_ls_number_parameters 246
_refine_ls_number_reflns 3579
_refine_ls_number_restraints 0
_refine_ls_restrained_S_all 1.032
_refine_ls_R_factor_all 0.0388
_refine_ls_R_factor_gt 0.0309
_refine_ls_shift/su_max 0.001
_refine_ls_shift/su_mean 0.000
_refine_ls_structure_factor_coef Fsqd
_refine_ls_weighting_details 'w=1/[\s^2^(Fo^2^)+(0.0187P)^2^+1.2592P] where P=(Fo^2^+2Fc^2^)/3'
_refine_ls_weighting_scheme calc
_refine_ls_wR_factor_gt 0.0600
_refine_ls_wR_factor_ref 0.0644
_reflns_Friedel_coverage 0.000
_reflns_number_gt 3107
_reflns_number_total 3579
_reflns_threshold_expression 'I > 2\s(I)'
_cod_data_source_file d2ra05947a2.cif
_cod_data_source_block 04
_cod_database_code 7245829
_shelx_shelxl_version_number 2018/3
_shelx_space_group_comment
;
The symmetry employed for this shelxl refinement is uniquely defined
by the following loop, which should always be used as a source of
symmetry information in preference to the above space-group names.
They are only intended as comments.
;
_reflns_odcompleteness_completeness 99.93
_reflns_odcompleteness_iscentric 1
_reflns_odcompleteness_theta 26.32
_olex2_refinement_description
;
1. Fixed Uiso
 At 1.2 times of:
  All C(H) groups, All C(H,H) groups
 At 1.5 times of:
  All C(H,H,H) groups
2.a Secondary CH2 refined with riding coordinates:
 C13(H13A,H13B), C12(H12A,H12B), C14(H14A,H14B)
2.b Aromatic/amide H refined with riding coordinates:
 C9(H9), C10(H10), C11(H11)
2.c Idealised Me refined as rotating group:
 C16(H16A,H16B,H16C), C15(H15A,H15B,H15C)
;
_olex2_submission_special_instructions 'No special instructions were received'
_oxdiff_exptl_absorpt_empirical_details
;
Empirical correction (ABSPACK) includes:
- Absorption correction using spherical harmonics
- Frame scaling
;
_oxdiff_exptl_absorpt_empirical_full_max 1.309
_oxdiff_exptl_absorpt_empirical_full_min 0.799

loop_
_space_group_symop_operation_xyz
'x, y, z'
'-x, y+1/2, -z+1/2'
'-x, -y, -z'
'x, -y-1/2, z-1/2'

loop_
_atom_site_label
_atom_site_type_symbol
_atom_site_fract_x
_atom_site_fract_y
_atom_site_fract_z
_atom_site_U_iso_or_equiv
_atom_site_adp_type
_atom_site_occupancy
_atom_site_site_symmetry_order
_atom_site_calc_flag
_atom_site_refinement_flags_posn
_atom_site_refinement_flags_adp
_atom_site_refinement_flags_occupancy
_atom_site_disorder_assembly
_atom_site_disorder_group
Ni1 Ni 0.90332(3) 0.70956(4) 0.49738(2) 0.01037(10) Uani 1 1 d . . . . .
S2 S 1.09785(6) 0.79471(8) 0.50721(2) 0.01227(15) Uani 1 1 d . . . . .
S1 S 0.87084(6) 0.76546(8) 0.57482(2) 0.01281(15) Uani 1 1 d . . . . .
S4 S 0.93487(6) 0.65517(8) 0.41974(2) 0.01285(15) Uani 1 1 d . . . . .
S3 S 0.71067(6) 0.61425(8) 0.48860(2) 0.01336(15) Uani 1 1 d . . . . .
N6 N 0.22102(19) 0.7452(3) 0.34018(7) 0.0126(5) Uani 1 1 d . . . . .
N5 N 0.33725(19) 0.8567(3) 0.40297(7) 0.0122(5) Uani 1 1 d . . . . .
N2 N 1.3346(2) 0.9825(3) 0.60263(8) 0.0231(5) Uani 1 1 d . . . . .
N1 N 1.0248(2) 0.9644(3) 0.69187(8) 0.0236(5) Uani 1 1 d . . . . .
N3 N 0.4750(2) 0.4155(3) 0.39518(9) 0.0249(6) Uani 1 1 d . . . . .
C4 C 1.0219(2) 0.9122(3) 0.65096(10) 0.0139(6) Uani 1 1 d . . . . .
N4 N 0.7830(2) 0.4544(3) 0.30320(8) 0.0273(6) Uani 1 1 d . . . . .
C1 C 1.0140(2) 0.8503(3) 0.59924(9) 0.0116(5) Uani 1 1 d . . . . .
C3 C 1.2367(3) 0.9290(3) 0.58847(9) 0.0142(6) Uani 1 1 d . . . . .
C2 C 1.1149(2) 0.8600(3) 0.56975(9) 0.0120(5) Uani 1 1 d . . . . .
C6 C 0.7927(2) 0.5629(3) 0.39609(9) 0.0132(6) Uani 1 1 d . . . . .
C9 C 0.2608(2) 0.7194(3) 0.38833(9) 0.0135(6) Uani 1 1 d . . . . .
H9 H 0.238626 0.621159 0.408418 0.016 Uiso 1 1 calc R . . . .
C5 C 0.6937(2) 0.5480(3) 0.42598(9) 0.0126(5) Uani 1 1 d . . . . .
C7 C 0.5729(3) 0.4743(3) 0.40816(9) 0.0165(6) Uani 1 1 d . . . . .
C10 C 0.3477(2) 0.9753(3) 0.36280(9) 0.0152(6) Uani 1 1 d . . . . .
H10 H 0.395542 1.082769 0.362711 0.018 Uiso 1 1 calc R . . . .
C8 C 0.7851(2) 0.5032(3) 0.34431(10) 0.0172(6) Uani 1 1 d . . . . .
C16 C 0.3994(2) 0.8808(4) 0.45371(9) 0.0166(6) Uani 1 1 d . . . . .
H16A H 0.362470 0.983989 0.469926 0.025 Uiso 1 1 calc GR . . . .
H16B H 0.488302 0.902665 0.451117 0.025 Uiso 1 1 calc GR . . . .
H16C H 0.388177 0.771481 0.473280 0.025 Uiso 1 1 calc GR . . . .
C11 C 0.2750(2) 0.9050(3) 0.32373(9) 0.0148(6) Uani 1 1 d . . . . .
H11 H 0.263333 0.955330 0.291492 0.018 Uiso 1 1 calc R . . . .
C13 C 0.2216(2) 0.4488(3) 0.29417(9) 0.0155(6) Uani 1 1 d . . . . .
H13A H 0.252849 0.385313 0.324708 0.019 Uiso 1 1 calc R . . . .
H13B H 0.167478 0.364023 0.274374 0.019 Uiso 1 1 calc R . . . .
C12 C 0.1429(2) 0.6141(3) 0.30866(9) 0.0169(6) Uani 1 1 d . . . . .
H12A H 0.108743 0.675960 0.278288 0.020 Uiso 1 1 calc R . . . .
H12B H 0.072349 0.572334 0.327208 0.020 Uiso 1 1 calc R . . . .
C14 C 0.3334(3) 0.5008(3) 0.26405(10) 0.0209(6) Uani 1 1 d . . . . .
H14A H 0.302075 0.561032 0.233015 0.025 Uiso 1 1 calc R . . . .
H14B H 0.386337 0.588263 0.283425 0.025 Uiso 1 1 calc R . . . .
C15 C 0.4133(3) 0.3361(4) 0.25108(12) 0.0325(8) Uani 1 1 d . . . . .
H15A H 0.481544 0.376171 0.231650 0.049 Uiso 1 1 calc GR . . . .
H15B H 0.361592 0.249205 0.231715 0.049 Uiso 1 1 calc GR . . . .
H15C H 0.447342 0.278573 0.281666 0.049 Uiso 1 1 calc GR . . . .

loop_
_atom_site_aniso_label
_atom_site_aniso_U_11
_atom_site_aniso_U_22
_atom_site_aniso_U_33
_atom_site_aniso_U_23
_atom_site_aniso_U_13
_atom_site_aniso_U_12
Ni1 0.01075(19) 0.01054(17) 0.00973(17) -0.00007(13) -0.00003(13) 0.00080(13)
S2 0.0118(4) 0.0124(3) 0.0127(3) 0.0005(3) 0.0015(3) 0.0007(3)
S1 0.0116(4) 0.0155(3) 0.0113(3) -0.0004(3) 0.0005(3) -0.0006(3)
S4 0.0135(4) 0.0139(3) 0.0113(3) -0.0004(3) 0.0015(3) 0.0005(3)
S3 0.0126(4) 0.0156(3) 0.0118(3) -0.0007(3) 0.0003(3) -0.0003(3)
N6 0.0101(12) 0.0161(11) 0.0115(11) -0.0034(9) 0.0003(9) 0.0005(9)
N5 0.0095(12) 0.0146(11) 0.0126(11) -0.0020(9) 0.0008(9) 0.0023(9)
N2 0.0157(14) 0.0249(13) 0.0283(13) -0.0001(11) -0.0018(11) -0.0019(11)
N1 0.0223(15) 0.0311(13) 0.0169(13) -0.0026(11) -0.0031(10) 0.0051(11)
N3 0.0174(14) 0.0271(13) 0.0292(14) -0.0065(11) -0.0058(11) 0.0000(11)
C4 0.0099(14) 0.0136(13) 0.0178(15) 0.0029(12) -0.0019(11) 0.0021(10)
N4 0.0322(16) 0.0329(14) 0.0163(13) -0.0029(11) -0.0014(11) 0.0042(11)
C1 0.0145(15) 0.0076(12) 0.0123(12) -0.0003(10) -0.0025(11) 0.0003(10)
C3 0.0155(16) 0.0114(13) 0.0159(13) 0.0026(11) 0.0025(11) 0.0031(11)
C2 0.0141(15) 0.0075(12) 0.0141(13) 0.0011(10) -0.0023(11) 0.0030(10)
C6 0.0151(15) 0.0107(12) 0.0132(13) 0.0003(11) -0.0032(11) 0.0027(11)
C9 0.0124(15) 0.0127(13) 0.0154(13) -0.0023(11) 0.0024(11) 0.0011(11)
C5 0.0132(15) 0.0097(12) 0.0143(13) 0.0015(10) -0.0034(11) 0.0030(10)
C7 0.0205(17) 0.0125(13) 0.0164(14) -0.0021(11) 0.0006(12) 0.0060(12)
C10 0.0145(15) 0.0138(13) 0.0177(14) 0.0010(11) 0.0038(11) -0.0004(11)
C8 0.0140(15) 0.0169(14) 0.0205(15) 0.0003(12) -0.0002(12) 0.0016(11)
C16 0.0154(15) 0.0231(14) 0.0108(13) -0.0013(11) -0.0025(11) -0.0008(11)
C11 0.0155(15) 0.0172(13) 0.0123(13) 0.0043(11) 0.0060(11) 0.0030(11)
C13 0.0165(15) 0.0160(13) 0.0137(13) -0.0034(11) -0.0011(11) -0.0045(11)
C12 0.0110(15) 0.0246(14) 0.0151(13) -0.0049(12) -0.0001(11) -0.0037(11)
C14 0.0215(17) 0.0174(14) 0.0247(15) -0.0012(12) 0.0088(12) -0.0001(12)
C15 0.032(2) 0.0243(16) 0.0436(19) -0.0078(14) 0.0183(15) -0.0017(13)

loop_
_atom_type_symbol
_atom_type_description
_atom_type_scat_dispersion_real
_atom_type_scat_dispersion_imag
_atom_type_scat_source
C C 0.0033 0.0016 'International Tables Vol C Tables 4.2.6.8 and 6.1.1.4'
H H 0.0000 0.0000 'International Tables Vol C Tables 4.2.6.8 and 6.1.1.4'
N N 0.0061 0.0033 'International Tables Vol C Tables 4.2.6.8 and 6.1.1.4'
Ni Ni 0.3393 1.1124 'International Tables Vol C Tables 4.2.6.8 and 6.1.1.4'
S S 0.1246 0.1234 'International Tables Vol C Tables 4.2.6.8 and 6.1.1.4'

loop_
_geom_angle_atom_site_label_1
_geom_angle_atom_site_label_2
_geom_angle_atom_site_label_3
_geom_angle
_geom_angle_site_symmetry_1
_geom_angle_site_symmetry_3
_geom_angle_publ_flag
S2 Ni1 S3 177.84(3) . . ?
S1 Ni1 S2 92.52(3) . . ?
S1 Ni1 S4 179.59(3) . . ?
S1 Ni1 S3 87.25(3) . . ?
S4 Ni1 S2 87.65(3) . . ?
S4 Ni1 S3 92.59(3) . . ?
C2 S2 Ni1 103.43(9) . . ?
C1 S1 Ni1 103.54(9) . . ?
C6 S4 Ni1 103.41(9) . . ?
C5 S3 Ni1 103.27(9) . . ?
C9 N6 C11 108.2(2) . . ?
C9 N6 C12 125.4(2) . . ?
C11 N6 C12 126.1(2) . . ?
C9 N5 C10 108.8(2) . . ?
C9 N5 C16 125.8(2) . . ?
C10 N5 C16 125.4(2) . . ?
N1 C4 C1 177.9(3) . . ?
C4 C1 S1 117.60(19) . . ?
C2 C1 S1 120.28(19) . . ?
C2 C1 C4 122.1(2) . . ?
N2 C3 C2 178.8(3) . . ?
C1 C2 S2 120.17(19) . . ?
C1 C2 C3 122.4(2) . . ?
C3 C2 S2 117.39(19) . . ?
C5 C6 S4 120.37(19) . . ?
C5 C6 C8 122.5(2) . . ?
C8 C6 S4 117.09(19) . . ?
N6 C9 H9 125.6 . . ?
N5 C9 N6 108.8(2) . . ?
N5 C9 H9 125.6 . . ?
C6 C5 S3 120.32(19) . . ?
C6 C5 C7 122.8(2) . . ?
C7 C5 S3 116.91(19) . . ?
N3 C7 C5 178.1(3) . . ?
N5 C10 H10 126.7 . . ?
C11 C10 N5 106.6(2) . . ?
C11 C10 H10 126.7 . . ?
N4 C8 C6 177.8(3) . . ?
N5 C16 H16A 109.5 . . ?
N5 C16 H16B 109.5 . . ?
N5 C16 H16C 109.5 . . ?
H16A C16 H16B 109.5 . . ?
H16A C16 H16C 109.5 . . ?
H16B C16 H16C 109.5 . . ?
N6 C11 H11 126.2 . . ?
C10 C11 N6 107.6(2) . . ?
C10 C11 H11 126.2 . . ?
H13A C13 H13B 107.7 . . ?
C12 C13 H13A 108.9 . . ?
C12 C13 H13B 108.9 . . ?
C14 C13 H13A 108.9 . . ?
C14 C13 H13B 108.9 . . ?
C14 C13 C12 113.3(2) . . ?
N6 C12 C13 110.8(2) . . ?
N6 C12 H12A 109.5 . . ?
N6 C12 H12B 109.5 . . ?
C13 C12 H12A 109.5 . . ?
C13 C12 H12B 109.5 . . ?
H12A C12 H12B 108.1 . . ?
C13 C14 H14A 109.0 . . ?
C13 C14 H14B 109.0 . . ?
H14A C14 H14B 107.8 . . ?
C15 C14 C13 112.9(2) . . ?
C15 C14 H14A 109.0 . . ?
C15 C14 H14B 109.0 . . ?
C14 C15 H15A 109.5 . . ?
C14 C15 H15B 109.5 . . ?
C14 C15 H15C 109.5 . . ?
H15A C15 H15B 109.5 . . ?
H15A C15 H15C 109.5 . . ?
H15B C15 H15C 109.5 . . ?

loop_
_geom_bond_atom_site_label_1
_geom_bond_atom_site_label_2
_geom_bond_distance
_geom_bond_site_symmetry_2
_geom_bond_publ_flag
Ni1 S2 2.1461(7) . ?
Ni1 S1 2.1441(7) . ?
Ni1 S4 2.1448(7) . ?
Ni1 S3 2.1484(7) . ?
S2 C2 1.722(2) . ?
S1 C1 1.719(2) . ?
S4 C6 1.724(3) . ?
S3 C5 1.726(2) . ?
N6 C9 1.330(3) . ?
N6 C11 1.377(3) . ?
N6 C12 1.480(3) . ?
N5 C9 1.324(3) . ?
N5 C10 1.380(3) . ?
N5 C16 1.467(3) . ?
N2 C3 1.144(3) . ?
N1 C4 1.147(3) . ?
N3 C7 1.150(3) . ?
C4 C1 1.440(3) . ?
N4 C8 1.145(3) . ?
C1 C2 1.367(3) . ?
C3 C2 1.439(4) . ?
C6 C5 1.360(4) . ?
C6 C8 1.437(3) . ?
C9 H9 0.9300 . ?
C5 C7 1.434(4) . ?
C10 H10 0.9300 . ?
C10 C11 1.348(3) . ?
C16 H16A 0.9600 . ?
C16 H16B 0.9600 . ?
C16 H16C 0.9600 . ?
C11 H11 0.9300 . ?
C13 H13A 0.9700 . ?
C13 H13B 0.9700 . ?
C13 C12 1.524(3) . ?
C13 C14 1.519(4) . ?
C12 H12A 0.9700 . ?
C12 H12B 0.9700 . ?
C14 H14A 0.9700 . ?
C14 H14B 0.9700 . ?
C14 C15 1.517(4) . ?
C15 H15A 0.9600 . ?
C15 H15B 0.9600 . ?
C15 H15C 0.9600 . ?
